data_7051989
loop_
_publ_author_name
'Nath, Naba K.'
'Saha, Binoy K.'
'Nangia, Ashwini'

_publ_section_title
;
 Isostructural polymorphs of triiodophloroglucinol and
 triiodoresorcinol
;
_journal_issue 10
_journal_name_full 'New Journal of Chemistry'
_journal_page_first 1693
_journal_paper_doi 10.1039/b804905j
_journal_volume 32
_journal_year 2008
_chemical_formula_moiety 'C6 H3 I3 O2, C6 H3 I3 O3'
_chemical_formula_sum 'C6 H3 I3 O2.5'
_chemical_formula_weight 495.78
_chemical_name_common 'triiodoresorcinol, triiodophloroglucinol'
_chemical_name_systematic
;
triiodoresorcinol, triiodophloroglucinol
;
_space_group_IT_number 19
_symmetry_cell_setting orthorhombic
_symmetry_space_group_name_Hall 'P 2ac 2ab'
_symmetry_space_group_name_H-M 'P 21 21 21'
_atom_sites_solution_primary direct
_atom_sites_solution_secondary difmap
_audit_creation_method SHELXL-97
_cell_angle_alpha 90.00
_cell_angle_beta 90.00
_cell_angle_gamma 90.00
_cell_formula_units_Z 4
_cell_length_a 4.5607(3)
_cell_length_b 13.6484(8)
_cell_length_c 15.3485(9)
_cell_measurement_reflns_used 8137
_cell_measurement_temperature 100(2)
_cell_measurement_theta_max 26.05
_cell_measurement_theta_min 2.65
_cell_volume 955.39(10)
_computing_cell_refinement 'Bruker SMART'
_computing_data_collection 'Bruker SMART'
_computing_data_reduction 'Bruker SAINT'
_computing_molecular_graphics 'Bruker SHELXTL'
_computing_publication_material 'Bruker SHELXTL'
_computing_structure_refinement 'SHELXL-97 (Sheldrick, 1997)'
_computing_structure_solution 'SHELXS-97 (Sheldrick, 1990)'
_diffrn_ambient_temperature 100(2)
_diffrn_measured_fraction_theta_full 0.999
_diffrn_measured_fraction_theta_max 0.999
_diffrn_measurement_device_type 'CCD area detector'
_diffrn_measurement_method 'phi and omega scans'
_diffrn_radiation_monochromator graphite
_diffrn_radiation_source 'fine-focus sealed tube'
_diffrn_radiation_type MoK\a
_diffrn_radiation_wavelength 0.71073
_diffrn_reflns_av_R_equivalents 0.0223
_diffrn_reflns_av_sigmaI/netI 0.0162
_diffrn_reflns_limit_h_max 5
_diffrn_reflns_limit_h_min -5
_diffrn_reflns_limit_k_max 16
_diffrn_reflns_limit_k_min -16
_diffrn_reflns_limit_l_max 18
_diffrn_reflns_limit_l_min -18
_diffrn_reflns_number 9686
_diffrn_reflns_theta_full 26.06
_diffrn_reflns_theta_max 26.06
_diffrn_reflns_theta_min 2.00
_exptl_absorpt_coefficient_mu 9.773
_exptl_absorpt_correction_T_max 0.376
_exptl_absorpt_correction_T_min 0.1359
_exptl_absorpt_correction_type multi-scan
_exptl_absorpt_process_details 'SADABS - Bruker Nonius area detector scaling and absorption correction - V2.10'
_exptl_crystal_colour colourless
_exptl_crystal_density_diffrn 3.447
_exptl_crystal_density_method 'not measured'
_exptl_crystal_description block
_exptl_crystal_F_000 872
_exptl_crystal_size_max 0.34
_exptl_crystal_size_mid 0.16
_exptl_crystal_size_min 0.10
_refine_diff_density_max 1.085
_refine_diff_density_min -0.591
_refine_diff_density_rms 0.143
_refine_ls_abs_structure_details 'Flack H D (1983), Acta Cryst. A39, 876-881'
_refine_ls_abs_structure_Flack 0.97(6)
_refine_ls_extinction_method none
_refine_ls_goodness_of_fit_ref 1.178
_refine_ls_matrix_type full
_refine_ls_number_parameters 112
_refine_ls_number_reflns 1889
_refine_ls_number_restraints 1
_refine_ls_restrained_S_all 1.180
_refine_ls_R_factor_all 0.0226
_refine_ls_R_factor_gt 0.0225
_refine_ls_shift/su_max 0.000
_refine_ls_shift/su_mean 0.000
_refine_ls_structure_factor_coef Fsqd
_refine_ls_weighting_details 'calc w=1/[\s^2^(Fo^2^)+(0.0200P)^2^+5.8567P] where P=(Fo^2^+2Fc^2^)/3'
_refine_ls_weighting_scheme calc
_refine_ls_wR_factor_gt 0.0544
_refine_ls_wR_factor_ref 0.0544
_reflns_number_gt 1884
_reflns_number_total 1889
_reflns_threshold_expression >2sigma(I)
_cod_data_source_file b804905j.txt
_cod_data_source_block an622_m-tir+tig-o
_cod_depositor_comments
;
The following automatic conversions were performed:
'_symmetry_cell_setting' value 'Orthorhombic' changed to 'orthorhombic'
according to '/home/saulius/struct/CIF-dictionaries/cif_core.dic'
dictionary named 'cif_core.dic' version 2.4.1 from 2010-06-29.

Automatic conversion script
Id: cif_fix_enum 1527 2010-12-29 10:47:43Z saulius 
;
_cod_original_sg_symbol_H-M 'P2(1)2(1)2(1) '
_cod_original_formula_sum 'C6 H3 I3 O2.50'
_cod_database_code 7051989

loop_
_symmetry_equiv_pos_as_xyz
'x, y, z'
'-x+1/2, -y, z+1/2'
'-x, y+1/2, -z+1/2'
'x+1/2, -y+1/2, -z'

loop_
_atom_site_label
_atom_site_type_symbol
_atom_site_fract_x
_atom_site_fract_y
_atom_site_fract_z
_atom_site_U_iso_or_equiv
_atom_site_adp_type
_atom_site_occupancy
_atom_site_symmetry_multiplicity
_atom_site_calc_flag
_atom_site_refinement_flags
_atom_site_disorder_assembly
_atom_site_disorder_group
I2 I 1.00011(10) -0.16250(3) 0.07963(3) 0.02094(11) Uani 1 1 d . . .
I3 I 0.36858(10) 0.17264(3) 0.25679(3) 0.02039(11) Uani 1 1 d . . .
O3 O 0.7758(14) -0.0110(4) 0.2272(3) 0.0234(16) Uani 0.842(14) 1 d P . .
I1 I 0.23601(11) 0.11452(3) -0.12764(3) 0.02491(12) Uani 1 1 d . . .
O2 O 0.6762(12) -0.0681(4) -0.0767(3) 0.0224(15) Uani 0.924(15) 1 d P . .
O1 O 0.1624(15) 0.1939(4) 0.0564(4) 0.0225(19) Uani 0.755(14) 1 d P . .
C4 C 0.7330(16) -0.0381(4) 0.0732(4) 0.0178(12) Uani 1 1 d . . .
C1 C 0.3551(15) 0.1219(5) 0.0651(4) 0.0199(13) Uani 1 1 d . . .
C6 C 0.4795(16) 0.0935(5) 0.1446(4) 0.0178(13) Uani 1 1 d . . .
C5 C 0.6669(14) 0.0139(5) 0.1484(4) 0.0175(13) Uani 1 1 d . . .
C3 C 0.6098(15) -0.0127(5) -0.0075(4) 0.0175(13) Uani 1 1 d . . .
C2 C 0.4260(14) 0.0690(5) -0.0104(4) 0.0196(14) Uani 1 1 d . . .

loop_
_atom_site_aniso_label
_atom_site_aniso_U_11
_atom_site_aniso_U_22
_atom_site_aniso_U_33
_atom_site_aniso_U_23
_atom_site_aniso_U_13
_atom_site_aniso_U_12
I2 0.01932(19) 0.0170(2) 0.0265(2) 0.00091(17) 0.00249(18) 0.0016(2)
I3 0.0250(2) 0.0186(2) 0.01760(19) -0.00066(17) 0.00401(17) 0.00004(17)
O3 0.028(3) 0.030(3) 0.012(3) 0.004(2) -0.003(2) 0.000(3)
I1 0.0278(2) 0.0283(2) 0.0187(2) 0.00292(17) -0.00430(18) -0.0002(2)
O2 0.028(3) 0.022(3) 0.018(2) -0.001(2) 0.004(2) 0.004(2)
O1 0.024(4) 0.021(3) 0.022(3) 0.003(2) -0.001(3) 0.007(3)
C4 0.015(3) 0.016(3) 0.021(3) 0.001(2) 0.002(3) 0.000(3)
C1 0.021(3) 0.022(3) 0.017(3) 0.003(3) 0.004(3) 0.001(3)
C6 0.019(3) 0.019(3) 0.015(3) -0.002(2) 0.003(3) -0.008(3)
C5 0.016(3) 0.020(3) 0.017(3) 0.006(2) 0.003(2) -0.002(3)
C3 0.016(3) 0.021(3) 0.016(3) 0.001(2) 0.001(3) -0.004(3)
C2 0.017(4) 0.022(3) 0.020(3) 0.005(3) -0.001(3) -0.005(3)

loop_
_atom_type_symbol
_atom_type_description
_atom_type_scat_dispersion_real
_atom_type_scat_dispersion_imag
_atom_type_scat_source
C C 0.0033 0.0016 'International Tables Vol C Tables 4.2.6.8 and 6.1.1.4'
H H 0.0000 0.0000 'International Tables Vol C Tables 4.2.6.8 and 6.1.1.4'
O O 0.0106 0.0060 'International Tables Vol C Tables 4.2.6.8 and 6.1.1.4'
I I -0.4742 1.8119 'International Tables Vol C Tables 4.2.6.8 and 6.1.1.4'

loop_
_geom_angle_atom_site_label_1
_geom_angle_atom_site_label_2
_geom_angle_atom_site_label_3
_geom_angle
_geom_angle_site_symmetry_1
_geom_angle_site_symmetry_3
_geom_angle_publ_flag
C5 C4 C3 121.4(6) . . ?
C5 C4 I2 120.1(5) . . ?
C3 C4 I2 118.4(5) . . ?
O1 C1 C6 124.2(6) . . ?
O1 C1 C2 116.8(6) . . ?
C6 C1 C2 119.0(6) . . ?
C5 C6 C1 120.3(6) . . ?
C5 C6 I3 121.3(5) . . ?
C1 C6 I3 118.4(5) . . ?
O3 C5 C6 117.5(6) . . ?
O3 C5 C4 122.4(6) . . ?
C6 C5 C4 120.0(6) . . ?
O2 C3 C2 124.2(6) . . ?
O2 C3 C4 118.1(6) . . ?
C2 C3 C4 117.8(6) . . ?
C3 C2 C1 121.5(6) . . ?
C3 C2 I1 120.9(5) . . ?
C1 C2 I1 117.6(5) . . ?

loop_
_geom_bond_atom_site_label_1
_geom_bond_atom_site_label_2
_geom_bond_distance
_geom_bond_site_symmetry_2
_geom_bond_publ_flag
I2 C4 2.092(6) . ?
I3 C6 2.095(6) . ?
O3 C5 1.350(8) . ?
I1 C2 2.092(7) . ?
O2 C3 1.339(8) . ?
O1 C1 1.325(9) . ?
C4 C5 1.388(9) . ?
C4 C3 1.403(9) . ?
C1 C6 1.400(9) . ?
C1 C2 1.403(9) . ?
C6 C5 1.384(9) . ?
C3 C2 1.396(10) . ?
